data_4322259
loop_
_publ_author_name
'Fabio Z\"urcher'
'Steffen Wengert'
'Reinhard Nesper'

_publ_section_title
;
 Chemical Twinning in Zintl Phases
;
_journal_name_full 'Inorganic Chemistry'
_journal_page_first 4567
_journal_page_last 4569
_journal_paper_doi 10.1021/ic990147v
_journal_volume 38
_journal_year 1999
_chemical_formula_moiety BaMg4Si3
_chemical_formula_sum 'Ba Mg4 Si3'
_chemical_formula_weight 318.85
_chemical_name_systematic
; 
 ? 
;
_space_group_IT_number 123
_symmetry_cell_setting tetragonal
_symmetry_space_group_name_Hall '-P 4 2'
_symmetry_space_group_name_H-M 'P 4/m m m'
_atom_sites_solution_hydrogens geom
_atom_sites_solution_primary direct
_atom_sites_solution_secondary difmap
_audit_creation_method SHELXL-97
_cell_angle_alpha 90.00
_cell_angle_beta 90.00
_cell_angle_gamma 90.00
_cell_formula_units_Z 1
_cell_length_a 4.6115(9)
_cell_length_b 4.6115(9)
_cell_length_c 8.615(2)
_cell_measurement_reflns_used 2000
_cell_measurement_temperature 293(2)
_cell_measurement_theta_max 24
_cell_measurement_theta_min 4
_cell_volume 183.21(7)
_computing_cell_refinement 'SELECT and CELL (STOE)'
_computing_data_collection 'EXPOSE (STOE)'
_computing_data_reduction 'INTEGRATE (STOE)'
_computing_structure_refinement 'SHELXL-97 (Sheldrick, 1997)'
_computing_structure_solution 'SHELXS-97 (Sheldrick, 1990)'
_diffrn_ambient_temperature 293(2)
_diffrn_measured_fraction_theta_full 0.958
_diffrn_measured_fraction_theta_max 0.958
_diffrn_measurement_device_type 'STOE IPSD'
_diffrn_measurement_method Oscillation
_diffrn_radiation_monochromator graphite
_diffrn_radiation_source 'fine-focus sealed tube'
_diffrn_radiation_type MoK\a
_diffrn_radiation_wavelength 0.71073
_diffrn_reflns_av_R_equivalents 0.0591
_diffrn_reflns_av_sigmaI/netI 0.0216
_diffrn_reflns_limit_h_max 5
_diffrn_reflns_limit_h_min -5
_diffrn_reflns_limit_k_max 5
_diffrn_reflns_limit_k_min -5
_diffrn_reflns_limit_l_max 9
_diffrn_reflns_limit_l_min -9
_diffrn_reflns_number 1019
_diffrn_reflns_theta_full 23.87
_diffrn_reflns_theta_max 23.87
_diffrn_reflns_theta_min 4.42
_exptl_absorpt_coefficient_mu 6.135
_exptl_absorpt_correction_type 'not measured'
_exptl_crystal_colour black
_exptl_crystal_density_diffrn 2.890
_exptl_crystal_density_meas ?
_exptl_crystal_density_method 'not measured'
_exptl_crystal_description regulus
_exptl_crystal_F_000 146
_exptl_crystal_size_max 0.1
_exptl_crystal_size_mid 0.1
_exptl_crystal_size_min 0.1
_refine_diff_density_max 0.453
_refine_diff_density_min -0.532
_refine_diff_density_rms 0.108
_refine_ls_extinction_coef 0.051(10)
_refine_ls_extinction_expression Fc^*^=kFc[1+0.001xFc^2^\l^3^/sin(2\q)]^-1/4^
_refine_ls_extinction_method SHELXL
_refine_ls_goodness_of_fit_ref 1.175
_refine_ls_hydrogen_treatment mixed
_refine_ls_matrix_type full
_refine_ls_number_parameters 13
_refine_ls_number_reflns 114
_refine_ls_number_restraints 0
_refine_ls_restrained_S_all 1.175
_refine_ls_R_factor_all 0.0166
_refine_ls_R_factor_gt 0.0166
_refine_ls_shift/su_max 0.000
_refine_ls_shift/su_mean 0.000
_refine_ls_structure_factor_coef Fsqd
_refine_ls_weighting_details 'calc w=1/[\s^2^(Fo^2^)+(0.0150P)^2^+0.4384P] where P=(Fo^2^+2Fc^2^)/3'
_refine_ls_weighting_scheme calc
_refine_ls_wR_factor_gt 0.0402
_refine_ls_wR_factor_ref 0.0402
_reflns_number_gt 114
_reflns_number_total 114
_reflns_threshold_expression >2sigma(I)
_cod_data_source_file ic990147v_1.cif
_cod_data_source_block bamg4si3
_cod_depositor_comments
;
The following automatic conversions were performed:

'_exptl_crystal_density_meas' value 'not measured' was changed to '?'
- the value is perceived as not measured.

Automatic conversion script
Id: cif_fix_values 3008 2015-01-20 13:52:24Z robertas 
;
_cod_original_cell_volume 183.21(6)
_cod_database_code 4322259

loop_
_symmetry_equiv_pos_as_xyz
'x, y, z'
'-x, -y, z'
'-y, x, z'
'y, -x, z'
'-x, y, -z'
'x, -y, -z'
'y, x, -z'
'-y, -x, -z'
'-x, -y, -z'
'x, y, -z'
'y, -x, -z'
'-y, x, -z'
'x, -y, z'
'-x, y, z'
'-y, -x, z'
'y, x, z'

loop_
_atom_site_label
_atom_site_type_symbol
_atom_site_fract_x
_atom_site_fract_y
_atom_site_fract_z
_atom_site_U_iso_or_equiv
_atom_site_adp_type
_atom_site_occupancy
_atom_site_symmetry_multiplicity
_atom_site_calc_flag
_atom_site_refinement_flags
_atom_site_disorder_assembly
_atom_site_disorder_group
Ba1 Ba 0.0000 0.0000 0.0000 0.0108(4) Uani 1 16 d S . .
Mg Mg 0.0000 0.5000 0.3176(2) 0.0121(5) Uani 1 4 d S . .
Si1 Si 0.0000 0.0000 0.5000 0.0103(7) Uani 1 16 d S . .
Si2 Si 0.5000 0.5000 0.1427(2) 0.0099(5) Uani 1 8 d S . .

loop_
_atom_site_aniso_label
_atom_site_aniso_U_11
_atom_site_aniso_U_22
_atom_site_aniso_U_33
_atom_site_aniso_U_23
_atom_site_aniso_U_13
_atom_site_aniso_U_12
Ba1 0.0105(4) 0.0105(4) 0.0114(5) 0.000 0.000 0.000
Mg 0.0123(9) 0.0128(9) 0.0112(11) 0.000 0.000 0.000
Si1 0.0093(9) 0.0093(9) 0.0122(15) 0.000 0.000 0.000
Si2 0.0116(7) 0.0116(7) 0.0064(11) 0.000 0.000 0.000

loop_
_atom_type_symbol
_atom_type_description
_atom_type_scat_dispersion_real
_atom_type_scat_dispersion_imag
_atom_type_scat_source
Si Si 0.0817 0.0704 'International Tables Vol C Tables 4.2.6.8 and 6.1.1.4'
Ba Ba -0.3244 2.2819 'International Tables Vol C Tables 4.2.6.8 and 6.1.1.4'
Mg Mg 0.0486 0.0363 'International Tables Vol C Tables 4.2.6.8 and 6.1.1.4'

loop_
_geom_angle_atom_site_label_1
_geom_angle_atom_site_label_2
_geom_angle_atom_site_label_3
_geom_angle
_geom_angle_site_symmetry_1
_geom_angle_site_symmetry_3
_geom_angle_publ_flag
Si2 Ba1 Si2 180.0 . 9 ?
Si2 Ba1 Si2 41.30(6) . 9_665 ?
Si2 Ba1 Si2 138.70(6) 9 9_665 ?
Si2 Ba1 Si2 138.70(6) . 1_445 ?
Si2 Ba1 Si2 41.30(6) 9 1_445 ?
Si2 Ba1 Si2 180.0 9_665 1_445 ?
Si2 Ba1 Si2 97.14(2) . 9_565 ?
Si2 Ba1 Si2 82.85(2) 9 9_565 ?
Si2 Ba1 Si2 82.86(2) 9_665 9_565 ?
Si2 Ba1 Si2 97.15(2) 1_445 9_565 ?
Si2 Ba1 Si2 97.14(2) . 9_655 ?
Si2 Ba1 Si2 82.85(2) 9 9_655 ?
Si2 Ba1 Si2 82.86(2) 9_665 9_655 ?
Si2 Ba1 Si2 97.15(2) 1_445 9_655 ?
Si2 Ba1 Si2 138.70(6) 9_565 9_655 ?
Si2 Ba1 Si2 82.86(2) . 1_455 ?
Si2 Ba1 Si2 97.15(2) 9 1_455 ?
Si2 Ba1 Si2 97.15(2) 9_665 1_455 ?
Si2 Ba1 Si2 82.86(2) 1_445 1_455 ?
Si2 Ba1 Si2 41.30(6) 9_565 1_455 ?
Si2 Ba1 Si2 180.0 9_655 1_455 ?
Si2 Ba1 Si2 82.86(2) . 1_545 ?
Si2 Ba1 Si2 97.15(2) 9 1_545 ?
Si2 Ba1 Si2 97.15(2) 9_665 1_545 ?
Si2 Ba1 Si2 82.86(2) 1_445 1_545 ?
Si2 Ba1 Si2 180.0 9_565 1_545 ?
Si2 Ba1 Si2 41.30(6) 9_655 1_545 ?
Si2 Ba1 Si2 138.70(6) 1_455 1_545 ?
Si2 Ba1 Mg 45.89(2) . . ?
Si2 Ba1 Mg 134.11(2) 9 . ?
Si2 Ba1 Mg 80.99(3) 9_665 . ?
Si2 Ba1 Mg 99.01(3) 1_445 . ?
Si2 Ba1 Mg 80.99(3) 9_565 . ?
Si2 Ba1 Mg 134.11(2) 9_655 . ?
Si2 Ba1 Mg 45.89(2) 1_455 . ?
Si2 Ba1 Mg 99.01(3) 1_545 . ?
Si2 Ba1 Mg 134.11(2) . 9 ?
Si2 Ba1 Mg 45.89(2) 9 9 ?
Si2 Ba1 Mg 99.01(3) 9_665 9 ?
Si2 Ba1 Mg 80.99(3) 1_445 9 ?
Si2 Ba1 Mg 99.01(3) 9_565 9 ?
Si2 Ba1 Mg 45.89(2) 9_655 9 ?
Si2 Ba1 Mg 134.11(2) 1_455 9 ?
Si2 Ba1 Mg 80.99(3) 1_545 9 ?
Mg Ba1 Mg 180.00(4) . 9 ?
Si2 Ba1 Mg 134.11(2) . 11_455 ?
Si2 Ba1 Mg 45.89(2) 9 11_455 ?
Si2 Ba1 Mg 99.01(3) 9_665 11_455 ?
Si2 Ba1 Mg 80.99(3) 1_445 11_455 ?
Si2 Ba1 Mg 45.89(2) 9_565 11_455 ?
Si2 Ba1 Mg 99.01(3) 9_655 11_455 ?
Si2 Ba1 Mg 80.99(3) 1_455 11_455 ?
Si2 Ba1 Mg 134.11(2) 1_545 11_455 ?
Mg Ba1 Mg 125.79(2) . 11_455 ?
Mg Ba1 Mg 54.21(2) 9 11_455 ?
Si2 Ba1 Mg 45.89(2) . 3_655 ?
Si2 Ba1 Mg 134.11(2) 9 3_655 ?
Si2 Ba1 Mg 80.99(3) 9_665 3_655 ?
Si2 Ba1 Mg 99.01(3) 1_445 3_655 ?
Si2 Ba1 Mg 134.11(2) 9_565 3_655 ?
Si2 Ba1 Mg 80.99(3) 9_655 3_655 ?
Si2 Ba1 Mg 99.01(3) 1_455 3_655 ?
Si2 Ba1 Mg 45.89(2) 1_545 3_655 ?
Mg Ba1 Mg 54.21(2) . 3_655 ?
Mg Ba1 Mg 125.79(2) 9 3_655 ?
Mg Ba1 Mg 180.00(4) 11_455 3_655 ?
Si2 Mg Si2 113.64(9) 1_455 . ?
Si2 Mg Si1 107.947(19) 1_455 1_565 ?
Si2 Mg Si1 107.947(19) . 1_565 ?
Si2 Mg Si1 107.947(19) 1_455 . ?
Si2 Mg Si1 107.947(19) . . ?
Si1 Mg Si1 111.46(6) 1_565 . ?
Si2 Mg Mg 123.18(5) 1_455 9_566 ?
Si2 Mg Mg 123.18(5) . 9_566 ?
Si1 Mg Mg 55.73(3) 1_565 9_566 ?
Si1 Mg Mg 55.73(3) . 9_566 ?
Si2 Mg Mg 126.29(2) 1_455 3_665 ?
Si2 Mg Mg 53.71(2) . 3_665 ?
Si1 Mg Mg 54.242(15) 1_565 3_665 ?
Si1 Mg Mg 125.758(15) . 3_665 ?
Mg Mg Mg 90.0 9_566 3_665 ?
Si2 Mg Mg 53.71(2) 1_455 3 ?
Si2 Mg Mg 126.29(2) . 3 ?
Si1 Mg Mg 125.758(15) 1_565 3 ?
Si1 Mg Mg 54.242(16) . 3 ?
Mg Mg Mg 90.0 9_566 3 ?
Mg Mg Mg 180.00(13) 3_665 3 ?
Si2 Mg Mg 126.29(2) 1_455 3_655 ?
Si2 Mg Mg 53.71(2) . 3_655 ?
Si1 Mg Mg 125.758(16) 1_565 3_655 ?
Si1 Mg Mg 54.242(15) . 3_655 ?
Mg Mg Mg 90.0 9_566 3_655 ?
Mg Mg Mg 90.0 3_665 3_655 ?
Mg Mg Mg 90.0 3 3_655 ?
Si2 Mg Mg 53.71(2) 1_455 3_565 ?
Si2 Mg Mg 126.29(2) . 3_565 ?
Si1 Mg Mg 54.242(15) 1_565 3_565 ?
Si1 Mg Mg 125.758(15) . 3_565 ?
Mg Mg Mg 90.0 9_566 3_565 ?
Mg Mg Mg 90.0 3_665 3_565 ?
Mg Mg Mg 90.0 3 3_565 ?
Mg Mg Mg 180.00(13) 3_655 3_565 ?
Si2 Mg Ba1 65.26(4) 1_455 . ?
Si2 Mg Ba1 65.26(4) . . ?
Si1 Mg Ba1 164.38(5) 1_565 . ?
Si1 Mg Ba1 84.152(19) . . ?
Mg Mg Ba1 139.88(2) 9_566 . ?
Mg Mg Ba1 117.105(12) 3_665 . ?
Mg Mg Ba1 62.895(12) 3 . ?
Mg Mg Ba1 62.895(12) 3_655 . ?
Mg Mg Ba1 117.105(12) 3_565 . ?
Si2 Mg Ba1 65.26(4) 1_455 1_565 ?
Si2 Mg Ba1 65.26(4) . 1_565 ?
Si1 Mg Ba1 84.152(19) 1_565 1_565 ?
Si1 Mg Ba1 164.38(5) . 1_565 ?
Mg Mg Ba1 139.88(2) 9_566 1_565 ?
Mg Mg Ba1 62.895(12) 3_665 1_565 ?
Mg Mg Ba1 117.105(13) 3 1_565 ?
Mg Mg Ba1 117.105(12) 3_655 1_565 ?
Mg Mg Ba1 62.895(12) 3_565 1_565 ?
Ba1 Mg Ba1 80.23(4) . 1_565 ?
Mg Si1 Mg 180.0 11_556 3 ?
Mg Si1 Mg 108.48(3) 11_556 1_545 ?
Mg Si1 Mg 71.52(3) 3 1_545 ?
Mg Si1 Mg 71.52(3) 11_556 9_566 ?
Mg Si1 Mg 108.48(3) 3 9_566 ?
Mg Si1 Mg 180.0 1_545 9_566 ?
Mg Si1 Mg 108.48(3) 11_556 . ?
Mg Si1 Mg 71.52(3) 3 . ?
Mg Si1 Mg 111.46(6) 1_545 . ?
Mg Si1 Mg 68.54(6) 9_566 . ?
Mg Si1 Mg 71.52(3) 11_556 9_556 ?
Mg Si1 Mg 108.48(3) 3 9_556 ?
Mg Si1 Mg 68.54(6) 1_545 9_556 ?
Mg Si1 Mg 111.46(6) 9_566 9_556 ?
Mg Si1 Mg 180.0 . 9_556 ?
Mg Si1 Mg 68.54(6) 11_556 3_655 ?
Mg Si1 Mg 111.46(6) 3 3_655 ?
Mg Si1 Mg 71.52(3) 1_545 3_655 ?
Mg Si1 Mg 108.48(3) 9_566 3_655 ?
Mg Si1 Mg 71.52(3) . 3_655 ?
Mg Si1 Mg 108.48(3) 9_556 3_655 ?
Mg Si1 Mg 111.46(6) 11_556 11_456 ?
Mg Si1 Mg 68.54(6) 3 11_456 ?
Mg Si1 Mg 108.48(3) 1_545 11_456 ?
Mg Si1 Mg 71.52(3) 9_566 11_456 ?
Mg Si1 Mg 108.48(3) . 11_456 ?
Mg Si1 Mg 71.52(3) 9_556 11_456 ?
Mg Si1 Mg 180.0 3_655 11_456 ?
Si2 Si2 Mg 123.18(5) 9_665 3_665 ?
Si2 Si2 Mg 123.18(5) 9_665 1_655 ?
Mg Si2 Mg 72.57(4) 3_665 1_655 ?
Si2 Si2 Mg 123.18(5) 9_665 . ?
Mg Si2 Mg 72.57(4) 3_665 . ?
Mg Si2 Mg 113.64(9) 1_655 . ?
Si2 Si2 Mg 123.18(5) 9_665 3_655 ?
Mg Si2 Mg 113.64(9) 3_665 3_655 ?
Mg Si2 Mg 72.57(4) 1_655 3_655 ?
Mg Si2 Mg 72.57(4) . 3_655 ?
Si2 Si2 Ba1 69.35(3) 9_665 . ?
Mg Si2 Ba1 138.314(18) 3_665 . ?
Mg Si2 Ba1 138.314(18) 1_655 . ?
Mg Si2 Ba1 68.85(2) . . ?
Mg Si2 Ba1 68.85(2) 3_655 . ?
Si2 Si2 Ba1 69.35(3) 9_665 1_665 ?
Mg Si2 Ba1 68.85(2) 3_665 1_665 ?
Mg Si2 Ba1 68.85(2) 1_655 1_665 ?
Mg Si2 Ba1 138.314(18) . 1_665 ?
Mg Si2 Ba1 138.314(18) 3_655 1_665 ?
Ba1 Si2 Ba1 138.70(6) . 1_665 ?
Si2 Si2 Ba1 69.35(3) 9_665 1_655 ?
Mg Si2 Ba1 138.314(18) 3_665 1_655 ?
Mg Si2 Ba1 68.85(2) 1_655 1_655 ?
Mg Si2 Ba1 138.314(18) . 1_655 ?
Mg Si2 Ba1 68.85(2) 3_655 1_655 ?
Ba1 Si2 Ba1 82.86(2) . 1_655 ?
Ba1 Si2 Ba1 82.86(2) 1_665 1_655 ?
Si2 Si2 Ba1 69.35(3) 9_665 1_565 ?
Mg Si2 Ba1 68.85(2) 3_665 1_565 ?
Mg Si2 Ba1 138.314(18) 1_655 1_565 ?
Mg Si2 Ba1 68.85(2) . 1_565 ?
Mg Si2 Ba1 138.314(18) 3_655 1_565 ?
Ba1 Si2 Ba1 82.86(2) . 1_565 ?
Ba1 Si2 Ba1 82.86(2) 1_665 1_565 ?
Ba1 Si2 Ba1 138.70(6) 1_655 1_565 ?

loop_
_geom_bond_atom_site_label_1
_geom_bond_atom_site_label_2
_geom_bond_distance
_geom_bond_site_symmetry_2
_geom_bond_publ_flag
Ba1 Si2 3.4847(9) . ?
Ba1 Si2 3.4847(9) 9 ?
Ba1 Si2 3.4847(9) 9_665 ?
Ba1 Si2 3.4847(9) 1_445 ?
Ba1 Si2 3.4847(9) 9_565 ?
Ba1 Si2 3.4847(9) 9_655 ?
Ba1 Si2 3.4847(9) 1_455 ?
Ba1 Si2 3.4847(9) 1_545 ?
Ba1 Mg 3.5785(15) . ?
Ba1 Mg 3.5785(15) 9 ?
Ba1 Mg 3.5785(15) 11_455 ?
Ba1 Mg 3.5785(15) 3_655 ?
Mg Si2 2.7549(15) 1_455 ?
Mg Si2 2.7549(15) . ?
Mg Si1 2.7901(11) 1_565 ?
Mg Si1 2.7901(11) . ?
Mg Mg 3.142(4) 9_566 ?
Mg Mg 3.2608(6) 3_665 ?
Mg Mg 3.2608(6) 3 ?
Mg Mg 3.2608(6) 3_655 ?
Mg Mg 3.2608(6) 3_565 ?
Mg Ba1 3.5785(15) 1_565 ?
Si1 Mg 2.7901(11) 11_556 ?
Si1 Mg 2.7901(11) 3 ?
Si1 Mg 2.7901(11) 1_545 ?
Si1 Mg 2.7901(11) 9_566 ?
Si1 Mg 2.7901(11) 9_556 ?
Si1 Mg 2.7901(11) 3_655 ?
Si1 Mg 2.7901(11) 11_456 ?
Si2 Si2 2.458(4) 9_665 ?
Si2 Mg 2.7549(15) 3_665 ?
Si2 Mg 2.7549(15) 1_655 ?
Si2 Mg 2.7549(15) 3_655 ?
Si2 Ba1 3.4847(9) 1_665 ?
Si2 Ba1 3.4847(9) 1_655 ?
Si2 Ba1 3.4847(9) 1_565 ?
